data_7105033
loop_
_publ_author_name
'Liu, Deng'
'Li, Mian'
'Li, Dan'

_publ_section_title
;
 Reversible solid-gas chemical equilibrium between a 0-periodic
 deformable molecular tecton and a 3-periodic coordination
 architecture.
;
_journal_issue 45
_journal_name_full 'Chemical communications (Cambridge, England)'
_journal_page_first 6943
_journal_page_last 6945
_journal_paper_doi 10.1039/b911955h
_journal_year 2009
_chemical_formula_moiety 'C22 H16 Cu N12 O'
_chemical_formula_sum 'C22 H16 Cu N12 O'
_chemical_formula_weight 528.01
_chemical_name_systematic
;
?
;
_space_group_IT_number 15
_symmetry_cell_setting monoclinic
_symmetry_space_group_name_Hall '-C 2yc'
_symmetry_space_group_name_H-M 'C 1 2/c 1'
_atom_sites_solution_hydrogens geom
_atom_sites_solution_primary direct
_atom_sites_solution_secondary difmap
_audit_creation_method SHELXL-97
_cell_angle_alpha 90.00
_cell_angle_beta 92.346(2)
_cell_angle_gamma 90.00
_cell_formula_units_Z 4
_cell_length_a 23.792(2)
_cell_length_b 6.9517(6)
_cell_length_c 12.7747(11)
_cell_measurement_reflns_used 1000
_cell_measurement_temperature 298(2)
_cell_measurement_theta_max 25.00
_cell_measurement_theta_min 3.60
_cell_volume 2111.1(3)
_computing_cell_refinement 'Bruker SMART'
_computing_data_collection 'Bruker SMART'
_computing_data_reduction 'Bruker SAINT'
_computing_molecular_graphics 'Bruker SHELXTL'
_computing_publication_material 'Bruker SHELXTL'
_computing_structure_refinement 'SHELXL-97 (Sheldrick, 1997)'
_computing_structure_solution 'SHELXS-97 (Sheldrick, 1990)'
_diffrn_ambient_temperature 298(2)
_diffrn_measured_fraction_theta_full 0.977
_diffrn_measured_fraction_theta_max 0.977
_diffrn_measurement_device_type 'CCD area detector'
_diffrn_measurement_method 'phi and omega scans'
_diffrn_radiation_monochromator graphite
_diffrn_radiation_source 'fine-focus sealed tube'
_diffrn_radiation_type MoK\a
_diffrn_radiation_wavelength 0.71073
_diffrn_reflns_av_R_equivalents 0.0248
_diffrn_reflns_av_sigmaI/netI 0.0347
_diffrn_reflns_limit_h_max 25
_diffrn_reflns_limit_h_min -30
_diffrn_reflns_limit_k_max 8
_diffrn_reflns_limit_k_min -9
_diffrn_reflns_limit_l_max 14
_diffrn_reflns_limit_l_min -16
_diffrn_reflns_number 6252
_diffrn_reflns_theta_full 27.50
_diffrn_reflns_theta_max 27.50
_diffrn_reflns_theta_min 3.05
_exptl_absorpt_coefficient_mu 1.082
_exptl_absorpt_correction_T_max 0.8545
_exptl_absorpt_correction_T_min 0.8127
_exptl_absorpt_correction_type multi-scan
_exptl_absorpt_process_details sadabs
_exptl_crystal_colour green
_exptl_crystal_density_diffrn 1.661
_exptl_crystal_density_method 'not measured'
_exptl_crystal_description sheet
_exptl_crystal_F_000 1076
_exptl_crystal_size_max 0.20
_exptl_crystal_size_mid 0.16
_exptl_crystal_size_min 0.15
_refine_diff_density_max 0.495
_refine_diff_density_min -0.237
_refine_diff_density_rms 0.067
_refine_ls_extinction_method none
_refine_ls_goodness_of_fit_ref 1.054
_refine_ls_hydrogen_treatment constr
_refine_ls_matrix_type full
_refine_ls_number_parameters 165
_refine_ls_number_reflns 2369
_refine_ls_number_restraints 0
_refine_ls_restrained_S_all 1.054
_refine_ls_R_factor_all 0.0507
_refine_ls_R_factor_gt 0.0412
_refine_ls_shift/su_max 0.000
_refine_ls_shift/su_mean 0.000
_refine_ls_structure_factor_coef Fsqd
_refine_ls_weighting_details 'calc w=1/[\s^2^(Fo^2^)+(0.0418P)^2^+3.0514P] where P=(Fo^2^+2Fc^2^)/3'
_refine_ls_weighting_scheme calc
_refine_ls_wR_factor_gt 0.0958
_refine_ls_wR_factor_ref 0.1037
_reflns_number_gt 2010
_reflns_number_total 2369
_reflns_threshold_expression >2sigma(I)
_cod_data_source_file b911955h.txt
_cod_data_source_block complex2
_cod_depositor_comments
;
The following automatic conversions were performed:
'_symmetry_cell_setting' value 'Monoclinic' changed to 'monoclinic'
according to '/home/saulius/struct/CIF-dictionaries/cif_core.dic'
dictionary named 'cif_core.dic' version 2.4.1 from 2010-06-29.

Automatic conversion script
Id: cif_fix_enum 1527 2010-12-29 10:47:43Z saulius 
;
_cod_original_sg_symbol_H-M C2/c
_cod_database_code 7105033

loop_
_symmetry_equiv_pos_as_xyz
'x, y, z'
'-x, y, -z+1/2'
'x+1/2, y+1/2, z'
'-x+1/2, y+1/2, -z+1/2'
'-x, -y, -z'
'x, -y, z-1/2'
'-x+1/2, -y+1/2, -z'
'x+1/2, -y+1/2, z-1/2'

loop_
_atom_site_label
_atom_site_type_symbol
_atom_site_fract_x
_atom_site_fract_y
_atom_site_fract_z
_atom_site_U_iso_or_equiv
_atom_site_adp_type
_atom_site_occupancy
_atom_site_symmetry_multiplicity
_atom_site_calc_flag
_atom_site_refinement_flags
_atom_site_disorder_assembly
_atom_site_disorder_group
Cu1 Cu 0.5000 0.71286(7) 0.7500 0.03349(16) Uani 1 2 d S . .
O1W O 0.5000 0.3836(4) 0.7500 0.0461(7) Uani 1 2 d S . .
H1W H 0.4891 0.3443 0.8062 0.069 Uiso 1 1 calc R . .
N1 N 0.56694(9) 0.6999(3) 0.65533(16) 0.0308(5) Uani 1 1 d . . .
N2 N 0.64563(9) 0.6450(4) 0.50346(18) 0.0424(6) Uani 1 1 d . . .
N3 N 0.46040(9) 0.7608(3) 0.61565(16) 0.0336(5) Uani 1 1 d . . .
N4 N 0.40684(9) 0.7995(3) 0.57964(16) 0.0348(5) Uani 1 1 d . . .
N5 N 0.46331(9) 0.7773(3) 0.44155(15) 0.0293(4) Uani 1 1 d . . .
N6 N 0.26787(11) 0.9253(4) 0.2711(2) 0.0530(7) Uani 1 1 d . . .
C1 C 0.62057(11) 0.6631(4) 0.6813(2) 0.0375(6) Uani 1 1 d . . .
H1 H 0.6321 0.6561 0.7517 0.045 Uiso 1 1 calc R . .
C2 C 0.65936(11) 0.6353(4) 0.6052(2) 0.0404(6) Uani 1 1 d . . .
H2 H 0.6965 0.6088 0.6259 0.048 Uiso 1 1 calc R . .
C3 C 0.59176(11) 0.6827(4) 0.4780(2) 0.0373(6) Uani 1 1 d . . .
H3 H 0.5806 0.6907 0.4075 0.045 Uiso 1 1 calc R . .
C4 C 0.55195(10) 0.7103(3) 0.55231(18) 0.0286(5) Uani 1 1 d . . .
C5 C 0.49238(10) 0.7491(3) 0.53228(18) 0.0285(5) Uani 1 1 d . . .
C6 C 0.41078(10) 0.8079(3) 0.47585(19) 0.0298(5) Uani 1 1 d . . .
C7 C 0.36142(11) 0.8486(4) 0.40543(19) 0.0324(5) Uani 1 1 d . . .
C8 C 0.36555(12) 0.8505(5) 0.2980(2) 0.0442(7) Uani 1 1 d . . .
H8 H 0.3999 0.8271 0.2682 0.053 Uiso 1 1 calc R . .
C9 C 0.31788(14) 0.8876(5) 0.2352(2) 0.0547(8) Uani 1 1 d . . .
H9 H 0.3214 0.8857 0.1629 0.066 Uiso 1 1 calc R . .
C10 C 0.26439(12) 0.9252(5) 0.3746(3) 0.0518(8) Uani 1 1 d . . .
H10 H 0.2297 0.9526 0.4021 0.062 Uiso 1 1 calc R . .
C11 C 0.30916(12) 0.8868(5) 0.4442(2) 0.0433(7) Uani 1 1 d . . .
H11 H 0.3041 0.8868 0.5161 0.052 Uiso 1 1 calc R . .

loop_
_atom_site_aniso_label
_atom_site_aniso_U_11
_atom_site_aniso_U_22
_atom_site_aniso_U_33
_atom_site_aniso_U_23
_atom_site_aniso_U_13
_atom_site_aniso_U_12
Cu1 0.0315(3) 0.0507(3) 0.0179(2) 0.000 -0.00312(16) 0.000
O1W 0.066(2) 0.0456(16) 0.0275(15) 0.000 0.0137(14) 0.000
N1 0.0330(11) 0.0379(12) 0.0212(10) 0.0004(9) -0.0042(8) -0.0020(9)
N2 0.0339(12) 0.0588(15) 0.0344(13) 0.0007(11) 0.0010(10) 0.0028(11)
N3 0.0295(11) 0.0491(13) 0.0219(10) 0.0017(9) -0.0020(8) 0.0039(9)
N4 0.0304(11) 0.0499(13) 0.0237(11) 0.0005(10) -0.0042(8) 0.0060(10)
N5 0.0306(11) 0.0368(11) 0.0202(10) 0.0005(8) -0.0027(8) 0.0005(9)
N6 0.0445(15) 0.0648(18) 0.0479(16) 0.0005(13) -0.0182(12) 0.0069(13)
C1 0.0360(14) 0.0471(16) 0.0288(13) 0.0019(12) -0.0079(11) -0.0022(12)
C2 0.0308(14) 0.0522(16) 0.0376(15) -0.0002(13) -0.0047(11) 0.0022(12)
C3 0.0349(14) 0.0533(17) 0.0236(13) 0.0011(12) -0.0006(10) 0.0003(12)
C4 0.0322(13) 0.0311(12) 0.0222(12) 0.0019(10) -0.0027(9) -0.0025(10)
C5 0.0300(13) 0.0354(13) 0.0200(11) 0.0006(10) -0.0021(9) -0.0007(10)
C6 0.0321(13) 0.0342(13) 0.0227(12) -0.0018(10) -0.0035(9) 0.0020(10)
C7 0.0337(13) 0.0345(13) 0.0283(13) 0.0008(10) -0.0061(10) 0.0028(11)
C8 0.0388(15) 0.0641(19) 0.0292(14) 0.0023(13) -0.0035(11) 0.0110(14)
C9 0.058(2) 0.074(2) 0.0305(15) 0.0025(15) -0.0124(14) 0.0119(17)
C10 0.0327(15) 0.069(2) 0.0530(19) -0.0017(16) -0.0064(13) 0.0059(14)
C11 0.0372(15) 0.0595(18) 0.0328(14) -0.0023(13) -0.0021(11) 0.0010(13)

loop_
_atom_type_symbol
_atom_type_description
_atom_type_scat_dispersion_real
_atom_type_scat_dispersion_imag
_atom_type_scat_source
C C 0.0033 0.0016 'International Tables Vol C Tables 4.2.6.8 and 6.1.1.4'
H H 0.0000 0.0000 'International Tables Vol C Tables 4.2.6.8 and 6.1.1.4'
N N 0.0061 0.0033 'International Tables Vol C Tables 4.2.6.8 and 6.1.1.4'
O O 0.0106 0.0060 'International Tables Vol C Tables 4.2.6.8 and 6.1.1.4'
Cu Cu 0.3201 1.2651 'International Tables Vol C Tables 4.2.6.8 and 6.1.1.4'

loop_
_geom_angle_atom_site_label_1
_geom_angle_atom_site_label_2
_geom_angle_atom_site_label_3
_geom_angle
_geom_angle_site_symmetry_1
_geom_angle_site_symmetry_3
_geom_angle_publ_flag
N3 Cu1 N3 160.36(13) 2_656 . ?
N3 Cu1 N1 81.19(8) 2_656 2_656 ?
N3 Cu1 N1 99.69(8) . 2_656 ?
N3 Cu1 N1 99.69(8) 2_656 . ?
N3 Cu1 N1 81.19(8) . . ?
N1 Cu1 N1 174.95(12) 2_656 . ?
N3 Cu1 O1W 99.82(7) 2_656 . ?
N3 Cu1 O1W 99.82(7) . . ?
N1 Cu1 O1W 87.48(6) 2_656 . ?
N1 Cu1 O1W 87.48(6) . . ?
C1 N1 C4 117.8(2) . . ?
C1 N1 Cu1 128.63(18) . . ?
C4 N1 Cu1 113.17(16) . . ?
C2 N2 C3 116.3(2) . . ?
C5 N3 N4 107.3(2) . . ?
C5 N3 Cu1 114.85(17) . . ?
N4 N3 Cu1 137.80(17) . . ?
C6 N4 N3 104.0(2) . . ?
C5 N5 C6 101.1(2) . . ?
C9 N6 C10 116.1(3) . . ?
N1 C1 C2 120.8(2) . . ?
N2 C2 C1 122.5(3) . . ?
N2 C3 C4 122.5(2) . . ?
N1 C4 C3 120.1(2) . . ?
N1 C4 C5 113.4(2) . . ?
C3 C4 C5 126.5(2) . . ?
N3 C5 N5 113.0(2) . . ?
N3 C5 C4 117.0(2) . . ?
N5 C5 C4 130.1(2) . . ?
N4 C6 N5 114.6(2) . . ?
N4 C6 C7 121.8(2) . . ?
N5 C6 C7 123.6(2) . . ?
C8 C7 C11 117.2(2) . . ?
C8 C7 C6 121.4(2) . . ?
C11 C7 C6 121.5(2) . . ?
C7 C8 C9 119.2(3) . . ?
N6 C9 C8 124.3(3) . . ?
N6 C10 C11 124.2(3) . . ?
C7 C11 C10 119.0(3) . . ?

loop_
_geom_bond_atom_site_label_1
_geom_bond_atom_site_label_2
_geom_bond_distance
_geom_bond_site_symmetry_2
_geom_bond_publ_flag
Cu1 N3 1.952(2) 2_656 ?
Cu1 N3 1.952(2) . ?
Cu1 N1 2.041(2) 2_656 ?
Cu1 N1 2.041(2) . ?
Cu1 O1W 2.289(3) . ?
N1 C1 1.330(3) . ?
N1 C4 1.351(3) . ?
N2 C2 1.329(3) . ?
N2 C3 1.335(3) . ?
N3 C5 1.337(3) . ?
N3 N4 1.364(3) . ?
N4 C6 1.334(3) . ?
N5 C5 1.340(3) . ?
N5 C6 1.358(3) . ?
N6 C9 1.319(4) . ?
N6 C10 1.328(4) . ?
C1 C2 1.382(4) . ?
C3 C4 1.382(3) . ?
C4 C5 1.455(3) . ?
C6 C7 1.477(3) . ?
C7 C8 1.380(4) . ?
C7 C11 1.383(4) . ?
C8 C9 1.387(4) . ?
C10 C11 1.386(4) . ?

loop_
_geom_hbond_atom_site_label_D
_geom_hbond_atom_site_label_H
_geom_hbond_atom_site_label_A
_geom_hbond_distance_DH
_geom_hbond_distance_HA
_geom_hbond_distance_DA
_geom_hbond_angle_DHA
_geom_hbond_site_symmetry_A
O1W H1W N5 0.82 2.04 2.859(2) 175.0 6_566
